data_7249203
loop_
_publ_author_name
'Lee, Chia-Yi'
'Usman, Muhammad'
'Wang, Song-Wei'
'Thapa, Kedar Bahadur'
'Chen, Tsun-Ren'
'Chen, Jhy-Der'

_publ_section_title
;
 Designed synthesis of Co(ii) coordination polymers for evaluation of
 structural transformations
;
_journal_issue 36
_journal_name_full CrystEngComm
_journal_page_first 5099
_journal_page_last 5107
_journal_paper_doi 10.1039/D4CE00723A
_journal_volume 26
_journal_year 2024
_chemical_formula_sum 'C29 H28 Co N4 O8'
_chemical_formula_weight 619.48
_space_group_crystal_system triclinic
_space_group_IT_number 2
_space_group_name_Hall '-P 1'
_space_group_name_H-M_alt 'P -1'
_atom_sites_solution_hydrogens mixed
_audit_creation_method SHELXL-2017/1
_audit_update_record
;
2024-07-09 deposited with the CCDC.	2024-08-13 downloaded from the CCDC.
;
_cell_angle_alpha 71.026(2)
_cell_angle_beta 88.874(2)
_cell_angle_gamma 82.993(2)
_cell_formula_units_Z 2
_cell_length_a 10.1343(9)
_cell_length_b 10.7473(9)
_cell_length_c 13.9008(12)
_cell_measurement_reflns_used 6039
_cell_measurement_temperature 296(2)
_cell_measurement_theta_max 28.26
_cell_measurement_theta_min 2.52
_cell_volume 1420.7(2)
_computing_cell_refinement 'Bruker SAINT'
_computing_data_collection 'Bruker APEX2'
_computing_data_reduction 'Bruker SAINT'
_computing_molecular_graphics 'Bruker SHELXTL'
_computing_publication_material 'Bruker SHELXTL'
_computing_structure_refinement 'SHELXL-2017/1 (Sheldrick, 2017)'
_computing_structure_solution 'SHELXS-97 (Sheldrick 2008)'
_diffrn_ambient_temperature 296(2)
_diffrn_measured_fraction_theta_full 0.999
_diffrn_measured_fraction_theta_max 0.989
_diffrn_measurement_device_type 'Bruker APEX-II CCD'
_diffrn_measurement_method '\f and \w scans'
_diffrn_radiation_type MoK\a
_diffrn_radiation_wavelength 0.71073
_diffrn_reflns_av_R_equivalents 0.0652
_diffrn_reflns_av_unetI/netI 0.0910
_diffrn_reflns_Laue_measured_fraction_full 0.999
_diffrn_reflns_Laue_measured_fraction_max 0.989
_diffrn_reflns_limit_h_max 13
_diffrn_reflns_limit_h_min -13
_diffrn_reflns_limit_k_max 14
_diffrn_reflns_limit_k_min -14
_diffrn_reflns_limit_l_max 18
_diffrn_reflns_limit_l_min -18
_diffrn_reflns_number 20209
_diffrn_reflns_point_group_measured_fraction_full 0.999
_diffrn_reflns_point_group_measured_fraction_max 0.989
_diffrn_reflns_theta_full 25.242
_diffrn_reflns_theta_max 28.448
_diffrn_reflns_theta_min 1.549
_exptl_absorpt_coefficient_mu 0.662
_exptl_absorpt_correction_T_max 0.7457
_exptl_absorpt_correction_T_min 0.6284
_exptl_absorpt_correction_type multi-scan
_exptl_absorpt_process_details 'sadabs v2008/1(bruker axs, 2008)'
_exptl_crystal_colour pink
_exptl_crystal_density_diffrn 1.448
_exptl_crystal_description plate
_exptl_crystal_F_000 642
_exptl_crystal_size_max 0.400
_exptl_crystal_size_mid 0.100
_exptl_crystal_size_min 0.100
_refine_diff_density_max 0.725
_refine_diff_density_min -0.587
_refine_diff_density_rms 0.082
_refine_ls_extinction_method none
_refine_ls_goodness_of_fit_ref 1.009
_refine_ls_hydrogen_treatment constr
_refine_ls_matrix_type full
_refine_ls_number_parameters 379
_refine_ls_number_reflns 7105
_refine_ls_number_restraints 0
_refine_ls_restrained_S_all 1.009
_refine_ls_R_factor_all 0.0914
_refine_ls_R_factor_gt 0.0511
_refine_ls_shift/su_max 0.001
_refine_ls_shift/su_mean 0.000
_refine_ls_structure_factor_coef Fsqd
_refine_ls_weighting_details 'w=1/[\s^2^(Fo^2^)+(0.0369P)^2^+0.4742P] where P=(Fo^2^+2Fc^2^)/3'
_refine_ls_weighting_scheme calc
_refine_ls_wR_factor_gt 0.0948
_refine_ls_wR_factor_ref 0.1083
_reflns_Friedel_coverage 0.000
_reflns_number_gt 4796
_reflns_number_total 7105
_reflns_threshold_expression 'I > 2\s(I)'
_cod_data_source_file d4ce00723a2.cif
_cod_data_source_block 1
_cod_depositor_comments
;
The following automatic conversions were performed:

data item '_exptl_absorpt_correction_type' value 'multi_scan' was
changed to 'multi-scan' in accordance with the
/home/data/users/saulius/crontab/automatic-downloads/rss-feeds/RSC/lib/dictionaries/cif_core.dic
dictionary named 'cif_core.dic' version 2.4.2 last updated on
2011-04-26.

Automatic conversion script
Id: cif_fix_values 8170 2020-07-09 18:12:32Z antanas 

 Adding full bibliography for 7249203--7249207.cif.
;
_cod_database_code 7249203
_shelx_shelxl_version_number 2017/1
_shelx_space_group_comment
; 
The symmetry employed for this shelxl refinement is uniquely defined 
by the following loop, which should always be used as a source of 
symmetry information in preference to the above space-group names. 
They are only intended as comments. 
;
_shelx_estimated_absorpt_t_min 0.778
_shelx_estimated_absorpt_t_max 0.937

loop_
_space_group_symop_operation_xyz
'x, y, z'
'-x, -y, -z'

loop_
_atom_site_label
_atom_site_type_symbol
_atom_site_fract_x
_atom_site_fract_y
_atom_site_fract_z
_atom_site_U_iso_or_equiv
_atom_site_adp_type
_atom_site_occupancy
_atom_site_site_symmetry_order
_atom_site_calc_flag
_atom_site_refinement_flags_posn
_atom_site_refinement_flags_adp
_atom_site_refinement_flags_occupancy
_atom_site_disorder_assembly
_atom_site_disorder_group
Co Co 0.29086(3) 0.87543(4) 0.40906(3) 0.01378(10) Uani 1 1 d . . . . .
O1 O 0.54966(18) 0.76749(19) 0.09004(14) 0.0243(5) Uani 1 1 d . . . . .
O2 O 0.85558(18) 0.64391(19) 0.22007(15) 0.0243(5) Uani 1 1 d . . . . .
O3 O 0.25781(17) 0.80761(17) 0.56348(13) 0.0166(4) Uani 1 1 d . . . . .
O4 O 0.44188(17) 0.86216(17) 0.61879(13) 0.0174(4) Uani 1 1 d . . . . .
O5 O 0.24994(17) 0.07894(17) 1.38507(13) 0.0160(4) Uani 1 1 d . . . . .
O6 O 0.31262(17) 0.01806(17) 1.25293(13) 0.0160(4) Uani 1 1 d . . . . .
O7 O 0.49674(16) 0.88166(17) 0.42747(13) 0.0172(4) Uani 1 1 d . . . . .
H7A H 0.511329 0.877995 0.488396 0.021 Uiso 1 1 d R U . . .
H7B H 0.516258 0.955985 0.388646 0.021 Uiso 1 1 d R U . . .
N1 N 0.3338(2) 0.6804(2) 0.40368(16) 0.0169(5) Uani 1 1 d . . . . .
N2 N 0.6194(2) 0.5658(2) 0.20579(18) 0.0219(5) Uani 1 1 d . . . . .
H2A H 0.688098 0.514084 0.236625 0.026 Uiso 1 1 calc R U . . .
N3 N 0.7866(2) 0.8512(2) 0.11240(16) 0.0182(5) Uani 1 1 d . . . . .
H3A H 0.725448 0.898809 0.069565 0.022 Uiso 1 1 calc R U . . .
N4 N 1.0882(2) 0.8744(2) 0.37021(16) 0.0153(5) Uani 1 1 d . . . . .
C1 C 0.3936(2) 0.6581(3) 0.3231(2) 0.0170(6) Uani 1 1 d . . . . .
H1A H 0.415696 0.730534 0.269894 0.020 Uiso 1 1 calc R U . . .
C2 C 0.4246(2) 0.5324(3) 0.3146(2) 0.0190(6) Uani 1 1 d . . . . .
C3 C 0.3925(3) 0.4256(3) 0.3954(2) 0.0233(6) Uani 1 1 d . . . . .
H3B H 0.412305 0.339696 0.393229 0.028 Uiso 1 1 calc R U . . .
C4 C 0.3312(3) 0.4473(3) 0.4787(2) 0.0249(7) Uani 1 1 d . . . . .
H4B H 0.309739 0.376364 0.533515 0.030 Uiso 1 1 calc R U . . .
C5 C 0.3019(3) 0.5752(3) 0.4802(2) 0.0210(6) Uani 1 1 d . . . . .
H5A H 0.258538 0.589344 0.535963 0.025 Uiso 1 1 calc R U . . .
C6 C 0.4903(3) 0.5156(3) 0.2202(2) 0.0237(6) Uani 1 1 d . . . . .
H6A H 0.502086 0.422485 0.226099 0.028 Uiso 1 1 calc R U . . .
H6B H 0.433212 0.563036 0.161219 0.028 Uiso 1 1 calc R U . . .
C7 C 0.6352(3) 0.6879(3) 0.1472(2) 0.0183(6) Uani 1 1 d . . . . .
C8 C 0.7730(3) 0.7248(3) 0.1619(2) 0.0184(6) Uani 1 1 d . . . . .
C9 C 0.9015(3) 0.9109(3) 0.12849(19) 0.0186(6) Uani 1 1 d . . . . .
H9A H 0.888473 1.004759 0.089935 0.022 Uiso 1 1 calc R U . . .
H9B H 0.979374 0.871376 0.102519 0.022 Uiso 1 1 calc R U . . .
C10 C 0.9269(2) 0.8941(3) 0.23967(19) 0.0156(5) Uani 1 1 d . . . . .
C11 C 0.8252(3) 0.8917(3) 0.3086(2) 0.0173(6) Uani 1 1 d . . . . .
H11A H 0.737141 0.897761 0.288212 0.021 Uiso 1 1 calc R U . . .
C12 C 0.8563(3) 0.8802(3) 0.4079(2) 0.0175(6) Uani 1 1 d . . . . .
H12A H 0.789719 0.877648 0.455231 0.021 Uiso 1 1 calc R U . . .
C13 C 0.9889(3) 0.8726(3) 0.4355(2) 0.0179(6) Uani 1 1 d . . . . .
H13A H 1.009427 0.865864 0.502056 0.021 Uiso 1 1 calc R U . . .
C14 C 1.0554(3) 0.8837(2) 0.27408(19) 0.0160(6) Uani 1 1 d . . . . .
H14A H 1.123812 0.882899 0.228580 0.019 Uiso 1 1 calc R U . . .
C15 C 0.3292(2) 0.8214(2) 0.63232(19) 0.0143(5) Uani 1 1 d . . . . .
C16 C 0.2774(2) 0.7825(2) 0.73808(19) 0.0135(5) Uani 1 1 d . . . . .
C17 C 0.1543(2) 0.7368(3) 0.7598(2) 0.0184(6) Uani 1 1 d . . . . .
H17A H 0.101687 0.731233 0.707675 0.022 Uiso 1 1 calc R U . . .
C18 C 0.1093(2) 0.6994(3) 0.85868(19) 0.0180(6) Uani 1 1 d . . . . .
H18A H 0.026417 0.669432 0.871962 0.022 Uiso 1 1 calc R U . . .
C19 C 0.1859(3) 0.7059(2) 0.93832(19) 0.0156(5) Uani 1 1 d . . . . .
C20 C 0.3097(2) 0.7521(2) 0.91661(19) 0.0169(6) Uani 1 1 d . . . . .
H20A H 0.362553 0.756959 0.968900 0.020 Uiso 1 1 calc R U . . .
C21 C 0.3540(2) 0.7904(2) 0.81813(19) 0.0163(6) Uani 1 1 d . . . . .
H21A H 0.436147 0.822052 0.804637 0.020 Uiso 1 1 calc R U . . .
C22 C 0.1379(3) 0.6616(3) 1.04592(19) 0.0185(6) Uani 1 1 d . . . . .
H22A H 0.041700 0.679739 1.044101 0.022 Uiso 1 1 calc R U . . .
H22B H 0.172130 0.714950 1.081891 0.022 Uiso 1 1 calc R U . . .
C23 C 0.1765(2) 0.5166(3) 1.10645(19) 0.0146(5) Uani 1 1 d . . . . .
C24 C 0.2429(2) 0.4257(3) 1.06422(19) 0.0164(6) Uani 1 1 d . . . . .
H24A H 0.266181 0.453999 0.996151 0.020 Uiso 1 1 calc R U . . .
C25 C 0.2747(2) 0.2934(3) 1.12270(19) 0.0159(6) Uani 1 1 d . . . . .
H25A H 0.318324 0.233841 1.093407 0.019 Uiso 1 1 calc R U . . .
C26 C 0.2416(2) 0.2499(3) 1.22485(19) 0.0142(5) Uani 1 1 d . . . . .
C27 C 0.1757(2) 0.3413(3) 1.26685(19) 0.0155(6) Uani 1 1 d . . . . .
H27A H 0.153012 0.313401 1.335058 0.019 Uiso 1 1 calc R U . . .
C28 C 0.1437(2) 0.4722(3) 1.20862(19) 0.0158(6) Uani 1 1 d . . . . .
H28A H 0.099684 0.531511 1.237965 0.019 Uiso 1 1 calc R U . . .
C29 C 0.2707(2) 0.1086(3) 1.29102(19) 0.0146(5) Uani 1 1 d . . . . .
O8 O 0.31891(19) -0.04353(19) 1.07242(14) 0.0274(5) Uani 1 1 d . . . . .
H8A H 0.301622 -0.037636 1.130976 0.033 Uiso 1 1 d R U . . .
H8B H 0.380112 -0.107846 1.080596 0.033 Uiso 1 1 d R U . . .

loop_
_atom_site_aniso_label
_atom_site_aniso_U_11
_atom_site_aniso_U_22
_atom_site_aniso_U_33
_atom_site_aniso_U_23
_atom_site_aniso_U_13
_atom_site_aniso_U_12
Co 0.01599(18) 0.01347(19) 0.01179(18) -0.00371(14) 0.00004(13) -0.00252(14)
O1 0.0198(10) 0.0282(12) 0.0257(11) -0.0118(9) -0.0069(8) 0.0033(8)
O2 0.0183(10) 0.0217(11) 0.0322(12) -0.0093(9) -0.0070(9) 0.0029(8)
O3 0.0183(9) 0.0191(10) 0.0125(9) -0.0041(8) 0.0004(7) -0.0049(8)
O4 0.0178(9) 0.0195(10) 0.0149(9) -0.0042(8) 0.0023(7) -0.0074(8)
O5 0.0212(9) 0.0161(10) 0.0105(9) -0.0042(8) 0.0019(7) -0.0021(8)
O6 0.0201(9) 0.0151(10) 0.0141(9) -0.0070(8) 0.0016(7) -0.0016(8)
O7 0.0209(10) 0.0154(10) 0.0152(9) -0.0039(8) 0.0004(8) -0.0046(8)
N1 0.0160(11) 0.0149(12) 0.0194(12) -0.0049(10) -0.0027(9) -0.0020(9)
N2 0.0164(11) 0.0203(13) 0.0309(14) -0.0126(11) -0.0038(10) 0.0030(10)
N3 0.0192(12) 0.0194(13) 0.0159(12) -0.0072(10) -0.0055(9) 0.0028(9)
N4 0.0145(11) 0.0153(12) 0.0152(11) -0.0038(9) -0.0004(9) -0.0014(9)
C1 0.0170(13) 0.0136(14) 0.0195(14) -0.0041(11) -0.0018(11) -0.0020(11)
C2 0.0138(13) 0.0185(15) 0.0269(15) -0.0107(13) -0.0062(11) -0.0001(11)
C3 0.0243(15) 0.0114(14) 0.0352(17) -0.0093(13) -0.0117(13) 0.0008(11)
C4 0.0318(16) 0.0137(15) 0.0264(16) -0.0010(13) -0.0081(13) -0.0066(12)
C5 0.0256(15) 0.0176(15) 0.0196(14) -0.0037(12) -0.0019(12) -0.0076(12)
C6 0.0222(14) 0.0192(15) 0.0340(17) -0.0150(13) -0.0053(12) 0.0001(12)
C7 0.0177(13) 0.0229(15) 0.0196(14) -0.0157(12) -0.0003(11) 0.0023(11)
C8 0.0189(14) 0.0220(15) 0.0178(14) -0.0129(12) -0.0025(11) 0.0030(11)
C9 0.0198(14) 0.0217(15) 0.0158(14) -0.0088(12) 0.0005(11) -0.0008(11)
C10 0.0187(13) 0.0142(14) 0.0142(13) -0.0055(11) 0.0001(10) -0.0003(10)
C11 0.0153(13) 0.0170(14) 0.0209(14) -0.0083(12) -0.0004(11) -0.0010(11)
C12 0.0187(14) 0.0180(14) 0.0176(14) -0.0090(12) 0.0049(11) -0.0014(11)
C13 0.0239(14) 0.0180(14) 0.0137(13) -0.0071(11) -0.0009(11) -0.0040(11)
C14 0.0191(13) 0.0153(14) 0.0145(13) -0.0060(11) 0.0003(11) -0.0018(11)
C15 0.0181(13) 0.0095(13) 0.0149(13) -0.0042(11) -0.0018(10) 0.0010(10)
C16 0.0141(12) 0.0108(13) 0.0142(13) -0.0020(11) 0.0000(10) -0.0014(10)
C17 0.0167(13) 0.0228(15) 0.0156(13) -0.0055(12) -0.0033(11) -0.0037(11)
C18 0.0142(13) 0.0214(15) 0.0177(14) -0.0047(12) 0.0012(11) -0.0047(11)
C19 0.0207(13) 0.0089(13) 0.0155(13) -0.0035(11) -0.0007(11) 0.0033(10)
C20 0.0199(13) 0.0151(14) 0.0162(14) -0.0054(11) -0.0036(11) -0.0023(11)
C21 0.0148(13) 0.0144(14) 0.0192(14) -0.0046(11) -0.0008(11) -0.0023(10)
C22 0.0238(14) 0.0169(14) 0.0149(14) -0.0065(12) 0.0000(11) 0.0004(11)
C23 0.0138(12) 0.0153(14) 0.0146(13) -0.0043(11) -0.0002(10) -0.0027(10)
C24 0.0195(13) 0.0174(14) 0.0106(13) -0.0032(11) 0.0021(10) -0.0003(11)
C25 0.0150(13) 0.0176(14) 0.0168(14) -0.0085(11) 0.0022(10) -0.0013(10)
C26 0.0124(12) 0.0158(14) 0.0159(13) -0.0065(11) 0.0008(10) -0.0038(10)
C27 0.0144(12) 0.0207(15) 0.0126(13) -0.0061(11) 0.0002(10) -0.0052(11)
C28 0.0131(12) 0.0172(14) 0.0182(14) -0.0086(12) 0.0006(10) 0.0015(10)
C29 0.0109(12) 0.0187(14) 0.0157(13) -0.0069(11) -0.0010(10) -0.0033(10)
O8 0.0334(12) 0.0306(12) 0.0183(10) -0.0131(9) -0.0056(9) 0.0119(9)

loop_
_atom_type_symbol
_atom_type_description
_atom_type_scat_dispersion_real
_atom_type_scat_dispersion_imag
_atom_type_scat_source
C C 0.0033 0.0016 'International Tables Vol C Tables 4.2.6.8 and 6.1.1.4'
H H 0.0000 0.0000 'International Tables Vol C Tables 4.2.6.8 and 6.1.1.4'
Co Co 0.3494 0.9721 'International Tables Vol C Tables 4.2.6.8 and 6.1.1.4'
N N 0.0061 0.0033 'International Tables Vol C Tables 4.2.6.8 and 6.1.1.4'
O O 0.0106 0.0060 'International Tables Vol C Tables 4.2.6.8 and 6.1.1.4'

loop_
_geom_angle_atom_site_label_1
_geom_angle_atom_site_label_2
_geom_angle_atom_site_label_3
_geom_angle
_geom_angle_site_symmetry_1
_geom_angle_site_symmetry_3
_geom_angle_publ_flag
O3 Co O5 98.43(7) . 1_564 ?
O3 Co N1 92.07(8) . . ?
O5 Co N1 169.40(8) 1_564 . ?
O3 Co O7 94.12(7) . . ?
O5 Co O7 91.19(7) 1_564 . ?
N1 Co O7 89.45(7) . . ?
O3 Co N4 93.16(7) . 1_455 ?
O5 Co N4 88.77(7) 1_564 1_455 ?
N1 Co N4 89.24(8) . 1_455 ?
O7 Co N4 172.65(8) . 1_455 ?
O3 Co O6 159.32(7) . 1_564 ?
O5 Co O6 60.96(6) 1_564 1_564 ?
N1 Co O6 108.57(8) . 1_564 ?
O7 Co O6 85.26(6) . 1_564 ?
N4 Co O6 88.30(7) 1_455 1_564 ?
O3 Co C29 128.73(8) . 1_564 ?
O5 Co C29 30.30(7) 1_564 1_564 ?
N1 Co C29 139.16(9) . 1_564 ?
O7 Co C29 89.32(7) . 1_564 ?
N4 Co C29 86.94(8) 1_455 1_564 ?
O6 Co C29 30.71(7) 1_564 1_564 ?
C15 O3 Co 125.88(16) . . ?
C29 O5 Co 92.86(15) . 1_546 ?
C29 O6 Co 85.86(14) . 1_546 ?
Co O7 H7A 108.3 . . ?
Co O7 H7B 108.3 . . ?
H7A O7 H7B 107.5 . . ?
C1 N1 C5 117.9(2) . . ?
C1 N1 Co 120.61(17) . . ?
C5 N1 Co 121.48(19) . . ?
C7 N2 C6 122.8(2) . . ?
C7 N2 H2A 118.6 . . ?
C6 N2 H2A 118.6 . . ?
C8 N3 C9 122.0(2) . . ?
C8 N3 H3A 119.0 . . ?
C9 N3 H3A 119.0 . . ?
C13 N4 C14 117.4(2) . . ?
C13 N4 Co 123.00(17) . 1_655 ?
C14 N4 Co 119.51(17) . 1_655 ?
N1 C1 C2 123.5(2) . . ?
N1 C1 H1A 118.2 . . ?
C2 C1 H1A 118.2 . . ?
C3 C2 C1 117.3(3) . . ?
C3 C2 C6 122.3(2) . . ?
C1 C2 C6 120.3(2) . . ?
C4 C3 C2 119.6(3) . . ?
C4 C3 H3B 120.2 . . ?
C2 C3 H3B 120.2 . . ?
C5 C4 C3 119.3(3) . . ?
C5 C4 H4B 120.3 . . ?
C3 C4 H4B 120.3 . . ?
N1 C5 C4 122.3(3) . . ?
N1 C5 H5A 118.9 . . ?
C4 C5 H5A 118.9 . . ?
N2 C6 C2 111.1(2) . . ?
N2 C6 H6A 109.4 . . ?
C2 C6 H6A 109.4 . . ?
N2 C6 H6B 109.4 . . ?
C2 C6 H6B 109.4 . . ?
H6A C6 H6B 108.0 . . ?
O1 C7 N2 125.7(2) . . ?
O1 C7 C8 122.0(2) . . ?
N2 C7 C8 112.2(2) . . ?
O2 C8 N3 125.9(2) . . ?
O2 C8 C7 120.5(2) . . ?
N3 C8 C7 113.4(2) . . ?
N3 C9 C10 113.3(2) . . ?
N3 C9 H9A 108.9 . . ?
C10 C9 H9A 108.9 . . ?
N3 C9 H9B 108.9 . . ?
C10 C9 H9B 108.9 . . ?
H9A C9 H9B 107.7 . . ?
C14 C10 C11 117.9(2) . . ?
C14 C10 C9 119.2(2) . . ?
C11 C10 C9 122.8(2) . . ?
C12 C11 C10 119.3(2) . . ?
C12 C11 H11A 120.3 . . ?
C10 C11 H11A 120.3 . . ?
C11 C12 C13 118.8(2) . . ?
C11 C12 H12A 120.6 . . ?
C13 C12 H12A 120.6 . . ?
N4 C13 C12 122.7(2) . . ?
N4 C13 H13A 118.7 . . ?
C12 C13 H13A 118.7 . . ?
N4 C14 C10 123.8(2) . . ?
N4 C14 H14A 118.1 . . ?
C10 C14 H14A 118.1 . . ?
O4 C15 O3 125.0(2) . . ?
O4 C15 C16 117.6(2) . . ?
O3 C15 C16 117.4(2) . . ?
C17 C16 C21 118.4(2) . . ?
C17 C16 C15 121.5(2) . . ?
C21 C16 C15 120.1(2) . . ?
C18 C17 C16 120.5(2) . . ?
C18 C17 H17A 119.8 . . ?
C16 C17 H17A 119.8 . . ?
C17 C18 C19 121.1(2) . . ?
C17 C18 H18A 119.4 . . ?
C19 C18 H18A 119.4 . . ?
C18 C19 C20 118.5(2) . . ?
C18 C19 C22 120.8(2) . . ?
C20 C19 C22 120.7(2) . . ?
C21 C20 C19 120.4(2) . . ?
C21 C20 H20A 119.8 . . ?
C19 C20 H20A 119.8 . . ?
C20 C21 C16 121.1(2) . . ?
C20 C21 H21A 119.5 . . ?
C16 C21 H21A 119.5 . . ?
C19 C22 C23 115.9(2) . . ?
C19 C22 H22A 108.3 . . ?
C23 C22 H22A 108.3 . . ?
C19 C22 H22B 108.3 . . ?
C23 C22 H22B 108.3 . . ?
H22A C22 H22B 107.4 . . ?
C28 C23 C24 118.5(2) . . ?
C28 C23 C22 118.5(2) . . ?
C24 C23 C22 123.0(2) . . ?
C25 C24 C23 120.8(2) . . ?
C25 C24 H24A 119.6 . . ?
C23 C24 H24A 119.6 . . ?
C24 C25 C26 120.3(2) . . ?
C24 C25 H25A 119.9 . . ?
C26 C25 H25A 119.9 . . ?
C25 C26 C27 118.7(2) . . ?
C25 C26 C29 122.8(2) . . ?
C27 C26 C29 118.5(2) . . ?
C28 C27 C26 120.9(2) . . ?
C28 C27 H27A 119.6 . . ?
C26 C27 H27A 119.6 . . ?
C27 C28 C23 120.8(2) . . ?
C27 C28 H28A 119.6 . . ?
C23 C28 H28A 119.6 . . ?
O5 C29 O6 120.1(2) . . ?
O5 C29 C26 119.1(2) . . ?
O6 C29 C26 120.8(2) . . ?
O5 C29 Co 56.84(13) . 1_546 ?
O6 C29 Co 63.43(13) . 1_546 ?
C26 C29 Co 172.97(18) . 1_546 ?
H8A O8 H8B 107.0 . . ?

loop_
_geom_bond_atom_site_label_1
_geom_bond_atom_site_label_2
_geom_bond_distance
_geom_bond_site_symmetry_2
_geom_bond_publ_flag
Co O3 2.0652(17) . ?
Co O5 2.0921(18) 1_564 ?
Co N1 2.114(2) . ?
Co O7 2.1188(17) . ?
Co N4 2.136(2) 1_455 ?
Co O6 2.2381(17) 1_564 ?
Co C29 2.496(3) 1_564 ?
O1 C7 1.232(3) . ?
O2 C8 1.225(3) . ?
O3 C15 1.268(3) . ?
O4 C15 1.262(3) . ?
O5 C29 1.261(3) . ?
O6 C29 1.278(3) . ?
O7 H7A 0.8501 . ?
O7 H7B 0.8500 . ?
N1 C1 1.338(3) . ?
N1 C5 1.344(3) . ?
N2 C7 1.327(3) . ?
N2 C6 1.461(3) . ?
N2 H2A 0.8600 . ?
N3 C8 1.331(3) . ?
N3 C9 1.450(3) . ?
N3 H3A 0.8600 . ?
N4 C13 1.340(3) . ?
N4 C14 1.352(3) . ?
C1 C2 1.391(4) . ?
C1 H1A 0.9300 . ?
C2 C3 1.386(4) . ?
C2 C6 1.514(4) . ?
C3 C4 1.377(4) . ?
C3 H3B 0.9300 . ?
C4 C5 1.377(4) . ?
C4 H4B 0.9300 . ?
C5 H5A 0.9300 . ?
C6 H6A 0.9700 . ?
C6 H6B 0.9700 . ?
C7 C8 1.532(3) . ?
C9 C10 1.520(3) . ?
C9 H9A 0.9700 . ?
C9 H9B 0.9700 . ?
C10 C14 1.375(3) . ?
C10 C11 1.390(4) . ?
C11 C12 1.384(3) . ?
C11 H11A 0.9300 . ?
C12 C13 1.390(3) . ?
C12 H12A 0.9300 . ?
C13 H13A 0.9300 . ?
C14 H14A 0.9300 . ?
C15 C16 1.495(3) . ?
C16 C17 1.388(3) . ?
C16 C21 1.400(3) . ?
C17 C18 1.385(3) . ?
C17 H17A 0.9300 . ?
C18 C19 1.389(3) . ?
C18 H18A 0.9300 . ?
C19 C20 1.397(3) . ?
C19 C22 1.505(3) . ?
C20 C21 1.378(3) . ?
C20 H20A 0.9300 . ?
C21 H21A 0.9300 . ?
C22 C23 1.516(4) . ?
C22 H22A 0.9700 . ?
C22 H22B 0.9700 . ?
C23 C28 1.391(3) . ?
C23 C24 1.396(4) . ?
C24 C25 1.390(4) . ?
C24 H24A 0.9300 . ?
C25 C26 1.391(3) . ?
C25 H25A 0.9300 . ?
C26 C27 1.397(4) . ?
C26 C29 1.493(4) . ?
C27 C28 1.378(4) . ?
C27 H27A 0.9300 . ?
C28 H28A 0.9300 . ?
O8 H8A 0.8500 . ?
O8 H8B 0.8500 . ?
